data_2015697
loop_
_publ_author_name
'Li, Ming-Xue'
'Ma, Peng-Tao'
'Wang, Jing-Ping'

_publ_section_title
;
 Bis[tris(2,2'-bipyridine)iron(II)] tetraaquasodium(I)
 dodecatungstoferrate(III) dihydrate
;
_journal_coeditor_code LN3017
_journal_issue 12
_journal_name_full 'Acta Crystallographica Section C'
_journal_page_first m604
_journal_page_last m606
_journal_paper_doi 10.1107/S0108270106042508
_journal_volume 62
_journal_year 2006
_chemical_formula_iupac '[Fe (C10 H8 N2)3]2 [Na Fe W12 O40 (H2 O)4] , 2H2 O'
_chemical_formula_moiety '2C30 H24 Fe N6 2+ , H8 Fe Na O46 W12 4- , 2H2 O'
_chemical_formula_sum 'C60 H60 Fe3 N12 Na O46 W12'
_chemical_formula_weight 4081.78
_chemical_name_systematic
;bis[tris(2,2'-bipyridine)iron(II)]
tetraaquatetra-\m~4~oxo-pentacosa-\m~2~oxo-undecaoxoiron(III)dodecatungsten(VI)
dihydrate
;
_space_group_IT_number 2
_symmetry_cell_setting triclinic
_symmetry_space_group_name_Hall '-P 1'
_symmetry_space_group_name_H-M 'P -1'
_atom_sites_solution_hydrogens geom
_atom_sites_solution_primary direct
_atom_sites_solution_secondary difmap
_audit_creation_method SHELXL97
_cell_angle_alpha 88.0430(10)
_cell_angle_beta 72.8290(10)
_cell_angle_gamma 75.1280(10)
_cell_formula_units_Z 2
_cell_length_a 13.7572(10)
_cell_length_b 17.8992(13)
_cell_length_c 18.8730(14)
_cell_measurement_reflns_used 250
_cell_measurement_temperature 293(2)
_cell_measurement_theta_max 25
_cell_measurement_theta_min 2.5
_cell_volume 4287.1(5)
_computing_cell_refinement SMART
_computing_data_collection 'SMART (Bruker, 2001)'
_computing_data_reduction 'SAINT (Bruker, 2001)'
_computing_molecular_graphics 'SHELXTL (Bruker, 2001)'
_computing_publication_material SHELXTL
_computing_structure_refinement 'SHELXL97 (Sheldrick, 1997)'
_computing_structure_solution 'SHELXS97 (Sheldrick, 1997)'
_diffrn_ambient_temperature 293(2)
_diffrn_measured_fraction_theta_full 0.982
_diffrn_measured_fraction_theta_max 0.982
_diffrn_measurement_device_type 'Bruker SMART CCD area-detector'
_diffrn_measurement_method '\f and \w'
_diffrn_radiation_monochromator graphite
_diffrn_radiation_source 'fine-focus sealed tube'
_diffrn_radiation_type MoK\a
_diffrn_radiation_wavelength 0.71073
_diffrn_reflns_av_R_equivalents 0.0356
_diffrn_reflns_av_sigmaI/netI 0.0762
_diffrn_reflns_limit_h_max 16
_diffrn_reflns_limit_h_min -16
_diffrn_reflns_limit_k_max 21
_diffrn_reflns_limit_k_min -20
_diffrn_reflns_limit_l_max 18
_diffrn_reflns_limit_l_min -22
_diffrn_reflns_number 22240
_diffrn_reflns_theta_full 25.00
_diffrn_reflns_theta_max 25.00
_diffrn_reflns_theta_min 2.22
_diffrn_standards_decay_% 0
_diffrn_standards_number 0
_exptl_absorpt_coefficient_mu 16.619
_exptl_absorpt_correction_T_max 0.3162
_exptl_absorpt_correction_T_min 0.2622
_exptl_absorpt_correction_type empirical
_exptl_absorpt_process_details '(SADABS; Sheldrick, 1996)'
_exptl_crystal_colour Black
_exptl_crystal_density_diffrn 3.161
_exptl_crystal_density_method 'not measured'
_exptl_crystal_description Block
_exptl_crystal_F_000 3694
_exptl_crystal_size_max 0.11
_exptl_crystal_size_mid 0.11
_exptl_crystal_size_min 0.09
_refine_diff_density_max 1.886
_refine_diff_density_min -1.874
_refine_ls_extinction_method none
_refine_ls_goodness_of_fit_ref 0.980
_refine_ls_hydrogen_treatment constr
_refine_ls_matrix_type full
_refine_ls_number_parameters 1216
_refine_ls_number_reflns 14845
_refine_ls_number_restraints 50
_refine_ls_restrained_S_all 0.992
_refine_ls_R_factor_all 0.0721
_refine_ls_R_factor_gt 0.0436
_refine_ls_shift/su_max 0.001
_refine_ls_shift/su_mean 0.000
_refine_ls_structure_factor_coef Fsqd
_refine_ls_weighting_details 'calc w = 1/[\s^2^(Fo^2^)+(0.0345P)^2^] where P=(Fo^2^+2Fc^2^)/3'
_refine_ls_weighting_scheme calc
_refine_ls_wR_factor_gt 0.0857
_refine_ls_wR_factor_ref 0.0950
_reflns_number_gt 10640
_reflns_number_total 14845
_reflns_threshold_expression I>2\s(I)
_cod_data_source_file ln3017.cif
_cod_data_source_block I
_cod_depositor_comments
;
The following automatic conversions were performed:
'_symmetry_cell_setting' value 'Triclinic' changed to 'triclinic'
according to '/home/saulius/struct/CIF-dictionaries/cif_core.dic'
dictionary named 'cif_core.dic' version 2.4.1 from
2010-06-29.

'_geom_bond_publ_flag' value 'Yes' changed to 'yes' according
to '/home/saulius/struct/CIF-dictionaries/cif_core.dic' dictionary named
'cif_core.dic' version 2.4.1 from 2010-06-29 (4
times).

'_geom_angle_publ_flag' value 'Yes' changed to 'yes' according to
'/home/saulius/struct/CIF-dictionaries/cif_core.dic' dictionary named
'cif_core.dic' version 2.4.1 from 2010-06-29 (6
times).

'_geom_hbond_publ_flag' value 'Yes' changed to 'yes' according to
'/home/saulius/struct/CIF-dictionaries/cif_core.dic' dictionary named
'cif_core.dic' version 2.4.1 from 2010-06-29 (5 times).

Automatic conversion script
Id: cif_fix_enum 1527 2010-12-29 10:47:43Z saulius 

The following automatic conversions were performed:

'_symmetry_cell_setting' value 'Triclinic' changed to 'triclinic'
according to /home/saulius/struct/CIF-dictionaries/cif_core.dic
dictionary named 'cif_core.dic' version 2.4.1 from
2010-06-29.

'_geom_bond_publ_flag' value 'Yes' changed to 'yes'
according to /home/saulius/struct/CIF-dictionaries/cif_core.dic
dictionary named 'cif_core.dic' version 2.4.1 from 2010-06-29 (4
times).

'_geom_angle_publ_flag' value 'Yes' changed to 'yes'
according to /home/saulius/struct/CIF-dictionaries/cif_core.dic
dictionary named 'cif_core.dic' version 2.4.1 from 2010-06-29 (6
times).

'_geom_hbond_publ_flag' value 'Yes' changed to 'yes'
according to /home/saulius/struct/CIF-dictionaries/cif_core.dic
dictionary named 'cif_core.dic' version 2.4.1 from 2010-06-29 (5
times).

Automatic conversion script
Id: cif_fix_values 1715 2011-07-08 13:25:40Z adriana 
;
_cod_database_code 2015697
_cod_database_fobs_code 2015697

loop_
_symmetry_equiv_pos_as_xyz
'x, y, z'
'-x, -y, -z'

loop_
_atom_site_type_symbol
_atom_site_label
_atom_site_fract_x
_atom_site_fract_y
_atom_site_fract_z
_atom_site_U_iso_or_equiv
_atom_site_adp_type
_atom_site_calc_flag
_atom_site_refinement_flags
_atom_site_occupancy
Fe Fe1 0.63925(13) 0.78794(9) 0.23428(10) 0.0191(4) Uani d . 1
Fe Fe2 0.71046(14) 0.55616(10) 0.76161(11) 0.0256(5) Uani d . 1
Fe Fe3 0.88643(13) 0.17558(10) 0.32532(11) 0.0272(5) Uani d . 1
W W1 0.51708(4) 0.91392(3) 0.12169(3) 0.02595(14) Uani d . 1
W W2 0.67390(4) 0.74501(3) 0.04708(3) 0.02271(13) Uani d . 1
W W3 0.44195(4) 0.75229(3) 0.16640(3) 0.02609(14) Uani d . 1
W W4 0.89022(4) 0.77743(3) 0.11342(3) 0.02336(13) Uani d . 1
W W5 0.73781(4) 0.95038(3) 0.17913(3) 0.02715(15) Uani d U 1
W W6 0.84356(4) 0.83128(3) 0.28918(3) 0.02891(14) Uani d . 1
W W7 0.47775(4) 0.96709(3) 0.31877(3) 0.02173(13) Uani d . 1
W W8 0.58052(4) 0.83896(3) 0.42380(3) 0.02433(13) Uani d . 1
W W9 0.38832(4) 0.81294(3) 0.36346(3) 0.02353(13) Uani d . 1
W W10 0.79346(4) 0.60124(3) 0.16499(3) 0.02333(13) Uani d . 1
W W11 0.56218(4) 0.61722(3) 0.29058(3) 0.02719(14) Uani d . 1
W W12 0.76004(4) 0.64985(3) 0.33924(3) 0.02981(15) Uani d . 1
O O1 0.4636(7) 0.9934(5) 0.0792(5) 0.039(3) Uani d . 1
O O2 0.7267(7) 0.7115(4) -0.0430(5) 0.031(2) Uani d . 1
O O3 0.3359(6) 0.7282(5) 0.1529(5) 0.038(2) Uani d . 1
O O4 1.0063(6) 0.7537(4) 0.0424(5) 0.031(2) Uani d . 1
O O5 0.7551(6) 1.0398(4) 0.1516(5) 0.0301(7) Uani d U 1
O O6 0.9312(7) 0.8376(5) 0.3348(6) 0.042(3) Uani d . 1
O O7 0.4124(6) 1.0628(4) 0.3351(5) 0.032(2) Uani d . 1
O O8 0.5885(7) 0.8510(5) 0.5103(5) 0.039(3) Uani d . 1
O O9 0.2665(6) 0.8044(5) 0.4141(5) 0.033(2) Uani d . 1
O O10 0.8802(7) 0.5247(4) 0.1094(5) 0.037(2) Uani d . 1
O O11 0.4959(7) 0.5484(5) 0.3159(6) 0.045(3) Uani d . 1
O O12 0.8175(7) 0.6032(5) 0.4026(5) 0.042(3) Uani d . 1
O O13 0.8201(6) 0.9312(5) 0.2492(5) 0.031(2) Uani d . 1
O O14 0.4447(6) 0.8177(4) 0.4449(5) 0.029(2) Uani d . 1
O O15 0.6793(6) 0.5556(4) 0.2117(5) 0.031(2) Uani d . 1
O O16 0.8354(6) 0.7247(4) 0.3066(5) 0.029(2) Uani d . 1
O O17 0.4696(6) 0.7042(4) 0.3485(5) 0.030(2) Uani d . 1
O O18 0.6060(6) 0.8500(4) 0.0323(5) 0.028(2) Uani d . 1
O O19 0.5158(6) 0.9472(4) 0.4067(5) 0.023(2) Uani d . 1
O O20 0.8730(6) 0.6796(4) 0.1447(5) 0.024(2) Uani d . 1
O O21 0.3575(6) 0.9230(4) 0.3587(5) 0.026(2) Uani d . 1
O O22 0.7230(6) 0.6541(4) 0.1000(5) 0.027(2) Uani d . 1
O O23 0.7903(6) 0.7771(4) 0.0611(4) 0.023(2) Uani d . 1
O O24 0.5398(6) 0.7181(4) 0.0703(5) 0.027(2) Uani d . 1
O O25 0.6514(6) 0.7331(4) 0.4016(5) 0.027(2) Uani d . 1
O O26 0.9463(6) 0.7895(4) 0.1924(5) 0.028(2) Uani d . 1
O O27 0.6468(6) 0.9363(4) 0.1268(5) 0.026(2) Uani d . 1
O O28 0.6477(7) 0.5945(4) 0.3548(5) 0.032(2) Uani d . 1
O O29 0.8572(6) 0.8903(4) 0.1045(5) 0.022(2) Uani d . 1
O O30 0.8398(6) 0.5816(4) 0.2546(5) 0.027(2) Uani d . 1
O O31 0.6163(6) 0.9729(4) 0.2640(5) 0.023(2) Uani d . 1
O O32 0.4627(6) 0.9485(4) 0.2213(5) 0.024(2) Uani d . 1
O O33 0.4139(6) 0.8579(4) 0.1293(5) 0.025(2) Uani d . 1
O O34 0.5052(6) 0.6660(4) 0.2116(5) 0.029(2) Uani d . 1
O O35 0.3856(6) 0.8017(4) 0.2645(5) 0.024(2) Uani d . 1
O O36 0.7129(6) 0.8580(4) 0.3625(5) 0.029(2) Uani d . 1
O O37 0.6792(5) 0.6866(4) 0.2533(5) 0.0197(19) Uani d . 1
O O38 0.7526(5) 0.8279(4) 0.2097(5) 0.020(2) Uani d . 1
O O39 0.5438(6) 0.8396(4) 0.3170(4) 0.0182(19) Uani d . 1
O O40 0.5798(6) 0.7975(4) 0.1589(5) 0.0198(19) Uani d . 1
N N1 0.7551(8) 0.4471(6) 0.7227(6) 0.025(3) Uani d . 1
N N2 0.7883(8) 0.5096(6) 0.8309(6) 0.030(3) Uani d . 1
N N3 0.5814(8) 0.5501(5) 0.8384(6) 0.023(2) Uani d . 1
N N4 0.6686(8) 0.6631(5) 0.8052(6) 0.028(3) Uani d . 1
N N5 0.6413(7) 0.5976(5) 0.6862(6) 0.021(2) Uani d . 1
N N6 0.8336(8) 0.5700(5) 0.6829(6) 0.024(3) Uani d . 1
N N7 0.9408(8) 0.2451(6) 0.2498(6) 0.029(3) Uani d . 1
N N8 0.7949(8) 0.2746(6) 0.3743(7) 0.029(3) Uani d . 1
N N9 0.7705(7) 0.1720(5) 0.2837(6) 0.025(3) Uani d . 1
N N10 0.8201(8) 0.1070(6) 0.3991(6) 0.028(3) Uani d . 1
N N11 0.9891(8) 0.0809(6) 0.2729(7) 0.033(3) Uani d . 1
N N12 0.9980(8) 0.1755(6) 0.3715(8) 0.039(3) Uani d . 1
C C1 0.7368(11) 0.4212(7) 0.6644(9) 0.041(4) Uani d . 1
H H1A 0.6929 0.4550 0.6415 0.049 Uiso calc R 1
C C2 0.7802(11) 0.3457(8) 0.6359(9) 0.043(4) Uani d U 1
H H2A 0.7655 0.3286 0.5952 0.051 Uiso calc R 1
C C3 0.8458(13) 0.2971(8) 0.6698(10) 0.059(5) Uani d . 1
H H3A 0.8770 0.2463 0.6514 0.071 Uiso calc R 1
C C4 0.8662(11) 0.3225(8) 0.7313(10) 0.048(5) Uani d . 1
H H4A 0.9107 0.2891 0.7540 0.058 Uiso calc R 1
C C5 0.8194(10) 0.3979(7) 0.7583(8) 0.032(3) Uani d . 1
C C6 0.8308(9) 0.4327(7) 0.8224(7) 0.021(3) Uani d . 1
C C7 0.8812(10) 0.3914(8) 0.8701(9) 0.044(4) Uani d . 1
H H7A 0.9085 0.3381 0.8629 0.053 Uiso calc R 1
C C8 0.8907(11) 0.4304(7) 0.9292(8) 0.041(4) Uani d D 1
H H8A 0.9258 0.4040 0.9615 0.049 Uiso calc R 1
C C9 0.8473(9) 0.5080(7) 0.9385(7) 0.033(3) Uani d D 1
H H9A 0.8509 0.5357 0.9781 0.040 Uiso calc R 1
C C10 0.7985(11) 0.5447(7) 0.8893(7) 0.040(4) Uani d D 1
H H10A 0.7700 0.5979 0.8965 0.047 Uiso calc R 1
C C11 0.5410(11) 0.4879(8) 0.8536(9) 0.041(4) Uani d . 1
H H11A 0.5758 0.4433 0.8234 0.049 Uiso calc R 1
C C12 0.4517(12) 0.4860(9) 0.9105(10) 0.052(4) Uani d U 1
H H12A 0.4240 0.4431 0.9183 0.062 Uiso calc R 1
C C13 0.4065(14) 0.5535(11) 0.9554(10) 0.068(6) Uani d . 1
H H13A 0.3465 0.5556 0.9951 0.082 Uiso calc R 1
C C14 0.4455(13) 0.6150(9) 0.9438(9) 0.057(5) Uani d . 1
H H14A 0.4148 0.6584 0.9760 0.068 Uiso calc R 1
C C15 0.5315(10) 0.6137(7) 0.8836(7) 0.027(3) Uani d . 1
C C16 0.5796(11) 0.6790(7) 0.8603(8) 0.031(3) Uani d . 1
C C17 0.5327(12) 0.7536(8) 0.8960(9) 0.043(4) Uani d . 1
H H17A 0.4713 0.7639 0.9357 0.051 Uiso calc R 1
C C18 0.5852(11) 0.8114(8) 0.8672(9) 0.039(4) Uani d . 1
H H18A 0.5575 0.8619 0.8872 0.047 Uiso calc R 1
C C19 0.6778(13) 0.7929(8) 0.8092(9) 0.047(4) Uani d . 1
H H19A 0.7140 0.8300 0.7907 0.056 Uiso calc R 1
C C20 0.7138(11) 0.7205(7) 0.7804(8) 0.034(4) Uani d . 1
H H20A 0.7747 0.7092 0.7403 0.040 Uiso calc R 1
C C21 0.5361(10) 0.6147(7) 0.6948(8) 0.030(3) Uani d . 1
H H21A 0.4922 0.6020 0.7387 0.036 Uiso calc R 1
C C22 0.4916(12) 0.6498(7) 0.6418(9) 0.040(4) Uani d . 1
H H22A 0.4194 0.6597 0.6492 0.048 Uiso calc R 1
C C23 0.5569(12) 0.6701(8) 0.5771(10) 0.050(4) Uani d U 1
H H23A 0.5291 0.6942 0.5404 0.060 Uiso calc R 1
C C24 0.6632(10) 0.6542(8) 0.5677(8) 0.039(4) Uani d . 1
H H24A 0.7077 0.6684 0.5250 0.046 Uiso calc R 1
C C25 0.7040(10) 0.6165(7) 0.6229(8) 0.029(3) Uani d . 1
C C26 0.8154(10) 0.5950(7) 0.6187(8) 0.029(3) Uani d . 1
C C27 0.8959(11) 0.5980(7) 0.5535(9) 0.039(4) Uani d . 1
H H27A 0.8799 0.6146 0.5101 0.046 Uiso calc R 1
C C28 0.9984(12) 0.5763(9) 0.5544(10) 0.053(5) Uani d . 1
H H28A 1.0535 0.5777 0.5121 0.064 Uiso calc R 1
C C29 1.0164(12) 0.5527(8) 0.6190(12) 0.054(5) Uani d . 1
H H29A 1.0855 0.5385 0.6208 0.065 Uiso calc R 1
C C30 0.9355(11) 0.5487(7) 0.6836(10) 0.043(4) Uani d . 1
H H30A 0.9515 0.5314 0.7269 0.052 Uiso calc R 1
C C31 1.0141(11) 0.2243(8) 0.1841(9) 0.046(4) Uani d . 1
H H31A 1.0466 0.1720 0.1729 0.056 Uiso calc R 1
C C32 1.0432(11) 0.2758(9) 0.1332(10) 0.058(5) Uani d . 1
H H32A 1.0961 0.2597 0.0887 0.070 Uiso calc R 1
C C33 0.9916(13) 0.3531(9) 0.1498(10) 0.059(5) Uani d . 1
H H33A 1.0109 0.3900 0.1165 0.071 Uiso calc R 1
C C34 0.9140(12) 0.3753(8) 0.2132(9) 0.049(5) Uani d . 1
H H34A 0.8764 0.4270 0.2228 0.059 Uiso calc R 1
C C35 0.8909(10) 0.3214(7) 0.2634(8) 0.032(4) Uani d . 1
C C36 0.8079(10) 0.3381(7) 0.3355(8) 0.030(3) Uani d . 1
C C37 0.7494(11) 0.4108(8) 0.3642(9) 0.043(4) Uani d . 1
H H37A 0.7602 0.4540 0.3373 0.051 Uiso calc R 1
C C38 0.6753(12) 0.4200(8) 0.4325(9) 0.045(4) Uani d . 1
H H38A 0.6341 0.4688 0.4519 0.054 Uiso calc R 1
C C39 0.6637(10) 0.3565(9) 0.4706(8) 0.038(4) Uani d . 1
H H39A 0.6146 0.3615 0.5174 0.046 Uiso calc R 1
C C40 0.7229(10) 0.2848(7) 0.4416(9) 0.036(4) Uani d . 1
H H40A 0.7133 0.2417 0.4691 0.043 Uiso calc R 1
C C41 0.7463(11) 0.2076(7) 0.2264(8) 0.033(4) Uani d . 1
H H41A 0.7951 0.2301 0.1940 0.039 Uiso calc R 1
C C42 0.6516(12) 0.2131(7) 0.2124(9) 0.041(4) Uani d . 1
H H42A 0.6370 0.2393 0.1718 0.049 Uiso calc R 1
C C43 0.5791(12) 0.1790(8) 0.2593(9) 0.043(4) Uani d . 1
H H43A 0.5156 0.1810 0.2502 0.052 Uiso calc R 1
C C44 0.6016(10) 0.1432(8) 0.3180(9) 0.036(4) Uani d . 1
H H44A 0.5513 0.1231 0.3517 0.044 Uiso calc R 1
C C45 0.7010(10) 0.1355(7) 0.3296(7) 0.025(3) Uani d . 1
C C46 0.7338(10) 0.0946(7) 0.3881(8) 0.031(3) Uani d . 1
C C47 0.6845(10) 0.0389(7) 0.4288(8) 0.033(4) Uani d . 1
H H47A 0.6240 0.0304 0.4218 0.039 Uiso calc R 1
C C48 0.7316(10) -0.0028(7) 0.4803(8) 0.033(3) Uani d U 1
H H48A 0.7037 -0.0409 0.5072 0.039 Uiso calc R 1
C C49 0.8166(11) 0.0130(7) 0.4900(8) 0.041(4) Uani d . 1
H H49A 0.8469 -0.0135 0.5247 0.050 Uiso calc R 1
C C50 0.8597(10) 0.0673(8) 0.4501(10) 0.045(4) Uani d . 1
H H50A 0.9186 0.0772 0.4585 0.054 Uiso calc R 1
C C51 0.9763(11) 0.0310(8) 0.2265(9) 0.043(4) Uani d . 1
H H51A 0.9136 0.0429 0.2142 0.051 Uiso calc R 1
C C52 1.0490(13) -0.0351(9) 0.1968(11) 0.071(7) Uani d . 1
H H52A 1.0351 -0.0690 0.1670 0.085 Uiso calc R 1
C C53 1.1451(15) -0.0513(10) 0.2119(11) 0.072(7) Uani d . 1
H H53A 1.1971 -0.0963 0.1926 0.087 Uiso calc R 1
C C54 1.1608(12) 0.0001(11) 0.2553(10) 0.061(5) Uani d . 1
H H54A 1.2259 -0.0089 0.2640 0.074 Uiso calc R 1
C C55 1.0835(12) 0.0651(10) 0.2871(9) 0.049(5) Uani d . 1
C C56 1.0877(11) 0.1199(9) 0.3407(9) 0.040(4) Uani d . 1
C C57 1.1800(13) 0.1160(11) 0.3615(12) 0.072(6) Uani d . 1
H H57A 1.2425 0.0798 0.3381 0.086 Uiso calc R 1
C C58 1.1764(14) 0.1666(11) 0.4169(12) 0.068(6) Uani d . 1
H H58A 1.2357 0.1653 0.4315 0.081 Uiso calc R 1
C C59 1.0808(17) 0.2191(10) 0.4495(13) 0.084(7) Uani d . 1
H H59A 1.0742 0.2533 0.4877 0.101 Uiso calc R 1
C C60 0.9958(12) 0.2203(8) 0.4251(11) 0.060(6) Uani d . 1
H H60A 0.9323 0.2556 0.4484 0.072 Uiso calc R 1
Na Na1 0.7947(5) 1.0995(4) 0.0270(4) 0.0751(15) Uani d U 1
O O1W 0.7839(9) 1.2094(7) -0.0504(7) 0.0794(19) Uani d U 1
O O2W 0.8830(9) 0.9698(6) -0.0244(7) 0.074(4) Uani d . 1
O O3W 0.6430(9) 1.0906(6) 0.0079(7) 0.073(4) Uani d . 1
O O4W 0.9220(9) 1.1344(7) 0.0645(7) 0.0767(19) Uani d U 1
O O5W 0.3093(14) 0.6046(9) 0.8143(12) 0.044(6) Uani d P 0.50
O O6W 0.7497(9) 0.9148(6) -0.0845(7) 0.073(4) Uani d . 1
O O7W 0.0495(14) 0.9066(12) 0.4157(13) 0.064(7) Uani d P 0.50

loop_
_atom_site_aniso_label
_atom_site_aniso_U_11
_atom_site_aniso_U_22
_atom_site_aniso_U_33
_atom_site_aniso_U_12
_atom_site_aniso_U_13
_atom_site_aniso_U_23
Fe1 0.0208(9) 0.0183(9) 0.0178(11) -0.0033(7) -0.0068(8) 0.0007(8)
Fe2 0.0319(10) 0.0225(10) 0.0247(12) -0.0059(8) -0.0127(9) -0.0004(8)
Fe3 0.0238(10) 0.0234(10) 0.0356(14) -0.0064(8) -0.0110(9) 0.0105(9)
W1 0.0358(3) 0.0204(3) 0.0200(3) 0.0003(2) -0.0124(3) 0.0030(2)
W2 0.0294(3) 0.0229(3) 0.0141(3) -0.0025(2) -0.0072(2) -0.0004(2)
W3 0.0274(3) 0.0313(3) 0.0233(4) -0.0099(2) -0.0109(3) -0.0008(3)
W4 0.0220(3) 0.0217(3) 0.0219(3) -0.0019(2) -0.0029(2) 0.0002(2)
W5 0.0270(3) 0.0184(3) 0.0321(4) -0.0062(2) -0.0024(3) -0.0006(2)
W6 0.0251(3) 0.0378(3) 0.0259(4) -0.0072(2) -0.0107(3) -0.0051(3)
W7 0.0233(3) 0.0188(3) 0.0208(3) -0.0018(2) -0.0058(2) -0.0021(2)
W8 0.0298(3) 0.0264(3) 0.0155(3) -0.0028(2) -0.0084(2) -0.0017(2)
W9 0.0246(3) 0.0247(3) 0.0194(3) -0.0069(2) -0.0029(2) -0.0008(2)
W10 0.0306(3) 0.0168(3) 0.0183(3) -0.0001(2) -0.0059(2) 0.0007(2)
W11 0.0335(3) 0.0193(3) 0.0256(4) -0.0075(2) -0.0036(3) 0.0033(2)
W12 0.0421(3) 0.0236(3) 0.0215(4) 0.0034(2) -0.0166(3) 0.0027(2)
O1 0.056(6) 0.032(5) 0.015(6) 0.012(5) -0.009(5) 0.002(4)
O2 0.043(5) 0.027(5) 0.017(6) 0.003(4) -0.009(4) -0.003(4)
O3 0.029(5) 0.057(6) 0.033(7) -0.012(5) -0.014(5) -0.008(5)
O4 0.033(5) 0.027(5) 0.025(6) -0.003(4) -0.002(4) 0.001(4)
O5 0.0299(10) 0.0209(10) 0.0350(11) -0.0063(10) -0.0030(10) -0.0005(10)
O6 0.034(5) 0.049(6) 0.051(8) 0.000(5) -0.032(5) -0.005(5)
O7 0.027(5) 0.018(4) 0.039(7) 0.002(4) 0.000(4) -0.003(4)
O8 0.050(6) 0.044(6) 0.030(7) -0.013(5) -0.019(5) -0.001(5)
O9 0.028(5) 0.046(6) 0.027(6) -0.012(4) -0.009(4) -0.001(5)
O10 0.047(6) 0.020(5) 0.030(6) 0.006(4) -0.007(5) 0.002(4)
O11 0.050(6) 0.033(5) 0.043(7) -0.015(5) 0.004(5) 0.002(5)
O12 0.065(7) 0.039(6) 0.019(6) 0.007(5) -0.028(5) 0.002(5)
O13 0.031(5) 0.029(5) 0.033(6) -0.006(4) -0.008(4) -0.006(4)
O14 0.038(5) 0.018(4) 0.019(6) 0.000(4) 0.002(4) 0.002(4)
O15 0.038(5) 0.023(5) 0.029(6) -0.004(4) -0.006(5) 0.002(4)
O16 0.020(4) 0.031(5) 0.032(6) 0.002(4) -0.006(4) -0.005(4)
O17 0.036(5) 0.023(5) 0.029(6) -0.008(4) -0.006(4) -0.003(4)
O18 0.035(5) 0.028(5) 0.020(6) -0.001(4) -0.014(4) 0.000(4)
O19 0.025(5) 0.026(5) 0.016(5) -0.004(4) -0.004(4) -0.003(4)
O20 0.026(5) 0.026(5) 0.021(6) -0.008(4) -0.005(4) -0.001(4)
O21 0.025(5) 0.031(5) 0.024(6) -0.013(4) -0.004(4) 0.000(4)
O22 0.031(5) 0.023(5) 0.024(6) -0.004(4) -0.006(4) 0.003(4)
O23 0.029(5) 0.024(4) 0.011(5) -0.007(4) 0.001(4) 0.002(4)
O24 0.031(5) 0.029(5) 0.025(6) -0.006(4) -0.015(4) -0.013(4)
O25 0.032(5) 0.028(5) 0.019(6) 0.003(4) -0.015(4) 0.005(4)
O26 0.026(5) 0.030(5) 0.028(6) -0.003(4) -0.010(4) -0.012(4)
O27 0.043(5) 0.019(4) 0.014(5) -0.009(4) -0.006(4) 0.002(4)
O28 0.047(6) 0.023(5) 0.018(6) -0.002(4) -0.003(5) 0.000(4)
O29 0.028(5) 0.017(4) 0.025(6) -0.010(4) -0.010(4) 0.000(4)
O30 0.035(5) 0.026(5) 0.021(6) -0.006(4) -0.012(4) 0.007(4)
O31 0.028(5) 0.019(4) 0.024(6) -0.003(4) -0.012(4) -0.002(4)
O32 0.026(5) 0.021(4) 0.025(6) -0.007(4) -0.007(4) 0.009(4)
O33 0.028(5) 0.027(5) 0.022(6) -0.004(4) -0.015(4) -0.002(4)
O34 0.030(5) 0.024(5) 0.038(7) -0.012(4) -0.011(5) -0.002(4)
O35 0.028(5) 0.028(5) 0.020(6) -0.015(4) -0.007(4) 0.003(4)
O36 0.032(5) 0.028(5) 0.021(6) -0.002(4) -0.005(4) -0.007(4)
O37 0.014(4) 0.025(4) 0.019(5) 0.002(3) -0.010(4) 0.003(4)
O38 0.014(4) 0.018(4) 0.030(6) 0.002(3) -0.013(4) -0.004(4)
O39 0.022(4) 0.017(4) 0.015(5) -0.004(3) -0.006(4) -0.002(4)
O40 0.032(5) 0.012(4) 0.017(5) -0.002(3) -0.013(4) 0.001(4)
N1 0.031(6) 0.027(6) 0.021(7) -0.006(5) -0.013(5) -0.014(5)
N2 0.036(6) 0.022(6) 0.033(8) 0.002(5) -0.016(6) -0.002(5)
N3 0.041(6) 0.019(5) 0.016(7) -0.007(5) -0.017(5) 0.000(5)
N4 0.033(6) 0.024(6) 0.029(8) -0.004(5) -0.016(6) 0.008(5)
N5 0.026(6) 0.023(6) 0.020(7) -0.006(5) -0.015(5) -0.001(5)
N6 0.024(6) 0.025(6) 0.026(7) -0.006(5) -0.010(5) -0.005(5)
N7 0.028(6) 0.033(6) 0.030(8) -0.014(5) -0.011(6) 0.012(5)
N8 0.024(6) 0.030(6) 0.037(8) -0.009(5) -0.016(6) 0.014(6)
N9 0.025(6) 0.020(5) 0.029(8) -0.009(5) -0.005(5) 0.004(5)
N10 0.034(6) 0.026(6) 0.030(8) -0.008(5) -0.019(6) 0.005(5)
N11 0.022(6) 0.032(6) 0.035(8) -0.004(5) 0.000(5) 0.023(6)
N12 0.032(7) 0.021(6) 0.072(11) -0.008(5) -0.026(7) 0.021(6)
C1 0.044(9) 0.031(8) 0.038(11) 0.004(7) -0.010(8) -0.016(7)
C2 0.043(4) 0.043(4) 0.043(4) -0.0111(14) -0.0128(15) 0.0012(11)
C3 0.086(13) 0.022(8) 0.068(14) 0.000(8) -0.033(11) -0.009(8)
C4 0.041(9) 0.027(8) 0.067(13) 0.009(7) -0.016(9) -0.014(8)
C5 0.039(8) 0.034(8) 0.028(9) -0.007(6) -0.018(7) 0.000(7)
C6 0.018(6) 0.027(7) 0.021(8) -0.002(5) -0.011(6) -0.011(6)
C7 0.033(8) 0.039(9) 0.053(12) 0.002(7) -0.012(8) -0.007(8)
C8 0.060(10) 0.031(8) 0.032(10) 0.004(7) -0.028(8) 0.005(7)
C9 0.036(8) 0.053(9) 0.024(9) -0.021(7) -0.019(7) 0.007(7)
C10 0.055(10) 0.021(7) 0.036(11) 0.000(7) -0.010(8) -0.004(7)
C11 0.058(10) 0.030(8) 0.039(11) -0.013(7) -0.020(8) 0.003(7)
C12 0.052(4) 0.052(4) 0.052(4) -0.0134(15) -0.0154(16) 0.0024(11)
C13 0.074(13) 0.094(15) 0.040(13) -0.044(12) -0.003(10) 0.013(11)
C14 0.074(12) 0.045(10) 0.038(12) -0.017(9) 0.006(9) -0.010(8)
C15 0.038(8) 0.028(7) 0.013(8) -0.004(6) -0.011(6) 0.007(6)
C16 0.049(9) 0.015(7) 0.035(10) -0.002(6) -0.026(8) 0.001(6)
C17 0.064(10) 0.040(9) 0.029(10) -0.008(8) -0.027(8) 0.001(7)
C18 0.045(9) 0.026(8) 0.047(11) 0.001(7) -0.025(8) -0.001(7)
C19 0.074(12) 0.030(8) 0.041(11) -0.015(8) -0.024(9) 0.002(7)
C20 0.039(8) 0.040(8) 0.026(9) -0.016(7) -0.010(7) 0.002(7)
C21 0.027(7) 0.029(7) 0.030(10) -0.007(6) -0.003(7) -0.010(6)
C22 0.052(9) 0.035(8) 0.044(11) 0.001(7) -0.040(8) 0.002(7)
C23 0.050(4) 0.050(4) 0.050(4) -0.0128(15) -0.0150(16) 0.0023(11)
C24 0.031(8) 0.063(10) 0.022(9) -0.011(7) -0.010(7) 0.008(8)
C25 0.034(8) 0.034(8) 0.021(9) -0.009(6) -0.010(7) 0.006(6)
C26 0.035(8) 0.027(7) 0.024(9) -0.010(6) -0.003(7) -0.008(6)
C27 0.046(9) 0.032(8) 0.034(10) -0.005(7) -0.009(8) -0.007(7)
C28 0.040(10) 0.060(11) 0.045(13) -0.006(8) 0.004(9) -0.011(10)
C29 0.027(8) 0.034(9) 0.091(17) -0.002(7) -0.004(10) -0.016(10)
C30 0.046(9) 0.024(8) 0.063(13) -0.005(7) -0.024(9) 0.003(8)
C31 0.041(9) 0.038(9) 0.049(12) -0.001(7) -0.006(8) 0.006(8)
C32 0.038(9) 0.056(11) 0.064(14) -0.012(8) 0.011(9) 0.005(10)
C33 0.063(11) 0.048(10) 0.060(14) -0.023(9) -0.005(10) 0.027(9)
C34 0.060(10) 0.028(8) 0.052(12) -0.009(7) -0.008(9) 0.015(8)
C35 0.021(7) 0.032(8) 0.044(11) -0.002(6) -0.016(7) 0.002(7)
C36 0.040(8) 0.023(7) 0.038(10) -0.013(6) -0.025(7) 0.014(7)
C37 0.042(9) 0.035(8) 0.057(13) -0.007(7) -0.025(9) 0.004(8)
C38 0.047(10) 0.037(9) 0.048(12) -0.001(7) -0.017(9) -0.007(8)
C39 0.028(8) 0.064(10) 0.029(10) -0.014(7) -0.015(7) 0.005(8)
C40 0.043(9) 0.027(7) 0.037(10) 0.004(6) -0.021(8) -0.014(7)
C41 0.038(8) 0.028(8) 0.029(10) -0.003(6) -0.010(7) 0.014(7)
C42 0.072(11) 0.028(8) 0.034(10) -0.009(8) -0.037(9) -0.001(7)
C43 0.055(10) 0.037(9) 0.045(12) -0.013(8) -0.026(9) -0.015(8)
C44 0.032(8) 0.044(9) 0.036(11) -0.018(7) -0.007(7) -0.011(8)
C45 0.031(7) 0.026(7) 0.018(8) -0.002(6) -0.011(6) -0.006(6)
C46 0.025(7) 0.027(7) 0.046(11) -0.007(6) -0.019(7) 0.009(7)
C47 0.033(8) 0.025(7) 0.035(10) -0.011(6) 0.000(7) -0.002(7)
C48 0.033(3) 0.032(3) 0.032(3) -0.0087(13) -0.0090(14) 0.0021(11)
C49 0.057(10) 0.031(8) 0.026(10) 0.001(7) -0.008(8) 0.000(7)
C50 0.025(8) 0.035(9) 0.068(13) -0.001(7) -0.008(8) -0.004(8)
C51 0.028(8) 0.038(9) 0.057(12) -0.011(7) -0.003(8) 0.001(8)
C52 0.054(11) 0.044(10) 0.077(16) -0.004(9) 0.033(11) -0.009(10)
C53 0.063(13) 0.039(10) 0.073(17) 0.025(9) 0.008(11) 0.016(10)
C54 0.033(9) 0.088(14) 0.051(14) -0.012(10) 0.002(9) 0.022(11)
C55 0.035(9) 0.067(11) 0.028(11) -0.002(8) 0.003(8) 0.022(9)
C56 0.030(8) 0.055(10) 0.031(10) -0.014(7) -0.005(7) 0.024(8)
C57 0.034(10) 0.087(14) 0.087(18) -0.020(10) -0.011(10) 0.062(13)
C58 0.051(12) 0.061(12) 0.103(19) -0.006(10) -0.050(12) 0.036(12)
C59 0.133(19) 0.044(11) 0.13(2) -0.041(12) -0.111(17) 0.029(12)
C60 0.054(10) 0.014(7) 0.116(18) 0.002(7) -0.037(11) -0.011(9)
Na1 0.068(3) 0.072(3) 0.077(3) -0.007(2) -0.019(3) 0.007(3)
O1W 0.073(3) 0.076(3) 0.081(4) -0.008(3) -0.020(3) 0.009(3)
O2W 0.076(8) 0.077(8) 0.058(10) -0.009(7) -0.012(7) 0.020(7)
O3W 0.083(9) 0.072(8) 0.065(10) -0.010(7) -0.036(7) 0.013(7)
O4W 0.070(3) 0.073(3) 0.078(4) -0.008(3) -0.019(3) 0.007(3)
O5W 0.048(12) 0.012(9) 0.087(18) -0.003(8) -0.045(12) 0.013(10)
O6W 0.079(8) 0.059(7) 0.068(10) -0.024(6) 0.004(7) 0.011(7)
O7W 0.034(12) 0.084(16) 0.054(17) 0.027(11) -0.015(11) -0.054(13)

loop_
_atom_type_symbol
_atom_type_description
_atom_type_scat_dispersion_real
_atom_type_scat_dispersion_imag
_atom_type_scat_source
C C 0.0033 0.0016 'International Tables Vol C Tables 4.2.6.8 and 6.1.1.4'
H H 0.0000 0.0000 'International Tables Vol C Tables 4.2.6.8 and 6.1.1.4'
N N 0.0061 0.0033 'International Tables Vol C Tables 4.2.6.8 and 6.1.1.4'
O O 0.0106 0.0060 'International Tables Vol C Tables 4.2.6.8 and 6.1.1.4'
Fe Fe 0.3463 0.8444 'International Tables Vol C Tables 4.2.6.8 and 6.1.1.4'
W W -0.8490 6.8722 'International Tables Vol C Tables 4.2.6.8 and 6.1.1.4'
Na Na 0.0362 0.0249 'International Tables Vol C Tables 4.2.6.8 and 6.1.1.4'

loop_
_geom_angle_atom_site_label_1
_geom_angle_atom_site_label_2
_geom_angle_atom_site_label_3
_geom_angle
_geom_angle_publ_flag
O37 Fe1 O39 109.0(4) yes
O37 Fe1 O38 109.7(3) yes
O39 Fe1 O38 108.8(3) yes
O37 Fe1 O40 109.3(3) yes
O39 Fe1 O40 109.5(4) yes
O38 Fe1 O40 110.5(4) yes
N3 Fe2 N6 175.6(4) ?
N3 Fe2 N5 95.8(4) ?
N6 Fe2 N5 81.0(4) ?
N3 Fe2 N2 87.6(4) ?
N6 Fe2 N2 95.8(5) ?
N5 Fe2 N2 175.6(4) ?
N3 Fe2 N4 81.6(4) ?
N6 Fe2 N4 95.2(4) ?
N5 Fe2 N4 87.7(4) ?
N2 Fe2 N4 95.7(4) ?
N3 Fe2 N1 97.6(4) ?
N6 Fe2 N1 85.7(4) ?
N5 Fe2 N1 95.5(4) ?
N2 Fe2 N1 81.2(4) ?
N4 Fe2 N1 176.8(5) ?
N8 Fe3 N7 81.5(4) ?
N8 Fe3 N11 174.7(4) ?
N7 Fe3 N11 94.3(4) ?
N8 Fe3 N12 94.2(5) ?
N7 Fe3 N12 90.3(5) ?
N11 Fe3 N12 82.6(5) ?
N8 Fe3 N9 86.0(4) ?
N7 Fe3 N9 93.0(4) ?
N11 Fe3 N9 97.5(5) ?
N12 Fe3 N9 176.6(5) ?
N8 Fe3 N10 97.0(4) ?
N7 Fe3 N10 175.1(5) ?
N11 Fe3 N10 87.5(4) ?
N12 Fe3 N10 94.5(5) ?
N9 Fe3 N10 82.1(4) ?
O1 W1 O32 101.2(4) ?
O1 W1 O33 98.6(4) ?
O32 W1 O33 93.2(3) ?
O1 W1 O27 102.0(4) ?
O32 W1 O27 85.3(3) ?
O33 W1 O27 159.3(3) ?
O1 W1 O18 98.3(4) ?
O32 W1 O18 159.8(3) ?
O33 W1 O18 88.8(3) ?
O27 W1 O18 85.8(3) ?
O1 W1 O40 168.0(4) ?
O32 W1 O40 88.2(3) ?
O33 W1 O40 73.4(3) ?
O27 W1 O40 85.9(3) ?
O18 W1 O40 73.1(3) ?
O2 W2 O18 99.4(4) ?
O2 W2 O23 99.8(4) ?
O18 W2 O23 90.8(3) ?
O2 W2 O24 99.8(4) ?
O18 W2 O24 90.2(3) ?
O23 W2 O24 160.0(3) ?
O2 W2 O22 102.0(4) ?
O18 W2 O22 158.6(4) ?
O23 W2 O22 84.3(3) ?
O24 W2 O22 87.5(3) ?
O2 W2 O40 170.0(4) ?
O18 W2 O40 73.8(3) ?
O23 W2 O40 87.8(3) ?
O24 W2 O40 73.3(3) ?
O22 W2 O40 85.2(3) ?
O3 W3 O34 103.9(4) ?
O3 W3 O24 97.8(4) ?
O34 W3 O24 92.4(4) ?
O3 W3 O35 103.0(4) ?
O34 W3 O35 86.0(4) ?
O24 W3 O35 159.0(3) ?
O3 W3 O33 97.0(4) ?
O34 W3 O33 158.8(3) ?
O24 W3 O33 88.0(3) ?
O35 W3 O33 86.1(3) ?
O3 W3 O40 166.4(4) ?
O34 W3 O40 87.5(3) ?
O24 W3 O40 73.9(3) ?
O35 W3 O40 85.1(3) ?
O33 W3 O40 72.3(3) ?
O4 W4 O20 102.0(3) ?
O4 W4 O26 98.5(4) ?
O20 W4 O26 91.6(4) ?
O4 W4 O23 101.0(4) ?
O20 W4 O23 85.9(3) ?
O26 W4 O23 160.4(3) ?
O4 W4 O29 98.0(3) ?
O20 W4 O29 159.7(3) ?
O26 W4 O29 88.9(3) ?
O23 W4 O29 87.0(3) ?
O4 W4 O38 168.3(3) ?
O20 W4 O38 87.4(3) ?
O26 W4 O38 74.1(3) ?
O23 W4 O38 86.4(3) ?
O29 W4 O38 73.2(3) ?
O5 W5 O27 101.5(4) ?
O5 W5 O31 104.1(3) ?
O27 W5 O31 85.9(3) ?
O5 W5 O29 96.9(3) ?
O27 W5 O29 91.0(3) ?
O31 W5 O29 158.9(3) ?
O5 W5 O13 99.1(4) ?
O27 W5 O13 159.2(3) ?
O31 W5 O13 86.4(4) ?
O29 W5 O13 89.3(4) ?
O5 W5 O38 167.7(3) ?
O27 W5 O38 87.0(3) ?
O31 W5 O38 85.1(3) ?
O29 W5 O38 73.9(3) ?
O13 W5 O38 73.1(3) ?
O6 W6 O36 104.0(4) ?
O6 W6 O13 100.5(4) ?
O36 W6 O13 92.2(3) ?
O6 W6 O16 100.9(4) ?
O36 W6 O16 85.2(3) ?
O13 W6 O16 158.4(4) ?
O6 W6 O26 97.9(4) ?
O36 W6 O26 157.5(4) ?
O13 W6 O26 89.0(4) ?
O16 W6 O26 85.5(3) ?
O6 W6 O38 168.7(4) ?
O36 W6 O38 86.2(3) ?
O13 W6 O38 73.8(3) ?
O16 W6 O38 84.7(3) ?
O26 W6 O38 72.5(3) ?
O7 W7 O19 100.0(4) ?
O7 W7 O31 101.6(3) ?
O19 W7 O31 92.0(3) ?
O7 W7 O21 98.4(3) ?
O19 W7 O21 90.6(4) ?
O31 W7 O21 159.1(3) ?
O7 W7 O32 100.4(4) ?
O19 W7 O32 159.6(3) ?
O31 W7 O32 84.8(3) ?
O21 W7 O32 85.5(3) ?
O7 W7 O39 169.8(3) ?
O19 W7 O39 74.0(3) ?
O31 W7 O39 87.0(3) ?
O21 W7 O39 73.8(3) ?
O32 W7 O39 85.7(3) ?
O8 W8 O25 101.5(4) ?
O8 W8 O14 101.6(4) ?
O25 W8 O14 92.0(3) ?
O8 W8 O36 101.4(4) ?
O25 W8 O36 84.9(3) ?
O14 W8 O36 156.9(4) ?
O8 W8 O19 99.3(4) ?
O25 W8 O19 158.5(4) ?
O14 W8 O19 89.1(3) ?
O36 W8 O19 85.7(3) ?
O8 W8 O39 169.9(3) ?
O25 W8 O39 87.4(3) ?
O14 W8 O39 72.8(3) ?
O36 W8 O39 84.2(3) ?
O19 W8 O39 72.5(3) ?
O9 W9 O35 102.2(4) ?
O9 W9 O21 99.1(4) ?
O35 W9 O21 91.6(3) ?
O9 W9 O14 98.0(4) ?
O35 W9 O14 159.1(3) ?
O21 W9 O14 90.4(3) ?
O9 W9 O17 101.3(4) ?
O35 W9 O17 84.6(4) ?
O21 W9 O17 159.5(3) ?
O14 W9 O17 86.3(3) ?
O9 W9 O39 168.3(4) ?
O35 W9 O39 88.0(3) ?
O21 W9 O39 74.6(3) ?
O14 W9 O39 72.6(3) ?
O17 W9 O39 85.2(3) ?
O10 W10 O22 101.6(4) ?
O10 W10 O15 100.4(4) ?
O22 W10 O15 92.1(4) ?
O10 W10 O20 101.7(4) ?
O22 W10 O20 85.4(3) ?
O15 W10 O20 157.9(3) ?
O10 W10 O30 99.1(4) ?
O22 W10 O30 158.8(3) ?
O15 W10 O30 88.3(4) ?
O20 W10 O30 86.3(3) ?
O10 W10 O37 170.0(4) ?
O22 W10 O37 86.6(3) ?
O15 W10 O37 73.5(3) ?
O20 W10 O37 84.4(3) ?
O30 W10 O37 73.2(3) ?
O11 W11 O17 102.6(4) ?
O11 W11 O28 98.8(5) ?
O17 W11 O28 93.7(4) ?
O11 W11 O15 97.0(4) ?
O17 W11 O15 159.6(3) ?
O28 W11 O15 88.9(4) ?
O11 W11 O34 101.5(4) ?
O17 W11 O34 83.9(4) ?
O28 W11 O34 159.6(3) ?
O15 W11 O34 86.7(4) ?
O11 W11 O37 167.8(4) ?
O17 W11 O37 88.0(3) ?
O28 W11 O37 74.3(3) ?
O15 W11 O37 73.2(3) ?
O34 W11 O37 85.3(3) ?
O12 W12 O16 102.4(4) ?
O12 W12 O30 98.8(4) ?
O16 W12 O30 93.2(3) ?
O12 W12 O25 100.8(4) ?
O16 W12 O25 85.9(3) ?
O30 W12 O25 160.1(4) ?
O12 W12 O28 97.5(4) ?
O16 W12 O28 159.6(4) ?
O30 W12 O28 88.3(3) ?
O25 W12 O28 85.9(3) ?
O12 W12 O37 167.9(4) ?
O16 W12 O37 88.1(3) ?
O30 W12 O37 74.5(3) ?
O25 W12 O37 85.6(3) ?
O28 W12 O37 72.6(3) ?
W5 O5 Na1 133.1(5) ?
W6 O13 W5 117.6(4) ?
W8 O14 W9 118.3(4) ?
W10 O15 W11 117.2(4) ?
W12 O16 W6 152.3(4) ?
W11 O17 W9 153.7(5) ?
W2 O18 W1 116.7(4) ?
W7 O19 W8 117.7(4) ?
W4 O20 W10 152.3(5) ?
W9 O21 W7 116.5(4) ?
W10 O22 W2 153.8(5) ?
W4 O23 W2 152.4(4) ?
W3 O24 W2 116.7(4) ?
W8 O25 W12 152.0(5) ?
W4 O26 W6 116.9(4) ?
W5 O27 W1 152.3(5) ?
W11 O28 W12 116.8(4) ?
W5 O29 W4 116.6(4) ?
W12 O30 W10 116.5(4) ?
W5 O31 W7 153.1(5) ?
W1 O32 W7 152.5(4) ?
W1 O33 W3 117.3(4) ?
W3 O34 W11 152.6(5) ?
W9 O35 W3 152.2(5) ?
W6 O36 W8 154.0(4) ?
Fe1 O37 W12 120.7(4) ?
Fe1 O37 W11 121.2(3) ?
W12 O37 W11 96.3(3) ?
Fe1 O37 W10 120.9(4) ?
W12 O37 W10 95.7(3) ?
W11 O37 W10 96.0(3) ?
Fe1 O38 W4 120.0(4) ?
Fe1 O38 W5 121.0(4) ?
W4 O38 W5 96.3(3) ?
Fe1 O38 W6 121.5(4) ?
W4 O38 W6 96.5(3) ?
W5 O38 W6 95.6(3) ?
Fe1 O39 W8 121.7(4) ?
Fe1 O39 W7 120.7(4) ?
W8 O39 W7 95.8(3) ?
Fe1 O39 W9 120.8(4) ?
W8 O39 W9 96.3(3) ?
W7 O39 W9 95.1(3) ?
Fe1 O40 W3 121.4(4) ?
Fe1 O40 W2 120.3(4) ?
W3 O40 W2 96.0(3) ?
Fe1 O40 W1 119.9(3) ?
W3 O40 W1 97.0(3) ?
W2 O40 W1 96.4(3) ?
C1 N1 C5 120.1(11) ?
C1 N1 Fe2 126.2(9) ?
C5 N1 Fe2 113.5(9) ?
C6 N2 C10 115.8(11) ?
C6 N2 Fe2 116.5(9) ?
C10 N2 Fe2 127.5(8) ?
C15 N3 C11 117.0(11) ?
C15 N3 Fe2 115.7(8) ?
C11 N3 Fe2 127.2(9) ?
C16 N4 C20 118.4(11) ?
C16 N4 Fe2 113.9(8) ?
C20 N4 Fe2 127.3(9) ?
C25 N5 C21 117.9(12) ?
C25 N5 Fe2 115.6(8) ?
C21 N5 Fe2 126.2(9) ?
C26 N6 C30 117.2(12) ?
C26 N6 Fe2 115.5(9) ?
C30 N6 Fe2 126.8(11) ?
C31 N7 C35 117.3(12) ?
C31 N7 Fe3 126.8(9) ?
C35 N7 Fe3 115.6(9) ?
C40 N8 C36 118.0(11) ?
C40 N8 Fe3 126.6(9) ?
C36 N8 Fe3 115.4(9) ?
C41 N9 C45 118.8(12) ?
C41 N9 Fe3 129.1(9) ?
C45 N9 Fe3 111.4(9) ?
C46 N10 C50 119.3(12) ?
C46 N10 Fe3 113.4(10) ?
C50 N10 Fe3 126.7(9) ?
C51 N11 C55 117.4(13) ?
C51 N11 Fe3 128.2(10) ?
C55 N11 Fe3 114.4(11) ?
C60 N12 C56 118.5(13) ?
C60 N12 Fe3 129.2(10) ?
C56 N12 Fe3 112.3(11) ?
N1 C1 C2 122.7(15) ?
N1 C1 H1A 118.7 ?
C2 C1 H1A 118.7 ?
C3 C2 C1 117.6(16) ?
C3 C2 H2A 121.2 ?
C1 C2 H2A 121.2 ?
C2 C3 C4 121.0(14) ?
C2 C3 H3A 119.5 ?
C4 C3 H3A 119.5 ?
C5 C4 C3 119.1(15) ?
C5 C4 H4A 120.5 ?
C3 C4 H4A 120.5 ?
C4 C5 N1 119.5(14) ?
C4 C5 C6 125.9(14) ?
N1 C5 C6 114.6(11) ?
N2 C6 C7 122.9(13) ?
N2 C6 C5 113.7(12) ?
C7 C6 C5 123.4(12) ?
C6 C7 C8 119.2(13) ?
C6 C7 H7A 120.4 ?
C8 C7 H7A 120.4 ?
C9 C8 C7 118.2(13) ?
C9 C8 H8A 120.9 ?
C7 C8 H8A 120.9 ?
C10 C9 C8 119.2(13) ?
C10 C9 H9A 120.4 ?
C8 C9 H9A 120.4 ?
N2 C10 C9 124.7(12) ?
N2 C10 H10A 117.7 ?
C9 C10 H10A 117.7 ?
N3 C11 C12 124.7(13) ?
N3 C11 H11A 117.7 ?
C12 C11 H11A 117.7 ?
C11 C12 C13 114.5(15) ?
C11 C12 H12A 122.8 ?
C13 C12 H12A 122.8 ?
C14 C13 C12 122.7(16) ?
C14 C13 H13A 118.6 ?
C12 C13 H13A 118.6 ?
C13 C14 C15 119.3(14) ?
C13 C14 H14A 120.4 ?
C15 C14 H14A 120.4 ?
N3 C15 C14 121.7(12) ?
N3 C15 C16 112.5(11) ?
C14 C15 C16 125.8(12) ?
N4 C16 C17 122.7(13) ?
N4 C16 C15 115.9(11) ?
C17 C16 C15 121.4(13) ?
C18 C17 C16 115.8(14) ?
C18 C17 H17A 122.1 ?
C16 C17 H17A 122.1 ?
C19 C18 C17 120.0(13) ?
C19 C18 H18A 120.0 ?
C17 C18 H18A 120.0 ?
C20 C19 C18 118.5(14) ?
C20 C19 H19A 120.7 ?
C18 C19 H19A 120.7 ?
C19 C20 N4 124.6(14) ?
C19 C20 H20A 117.7 ?
N4 C20 H20A 117.7 ?
N5 C21 C22 123.3(14) ?
N5 C21 H21A 118.3 ?
C22 C21 H21A 118.3 ?
C21 C22 C23 118.3(14) ?
C21 C22 H22A 120.9 ?
C23 C22 H22A 120.9 ?
C24 C23 C22 119.4(16) ?
C24 C23 H23A 120.3 ?
C22 C23 H23A 120.3 ?
C23 C24 C25 119.6(14) ?
C23 C24 H24A 120.2 ?
C25 C24 H24A 120.2 ?
N5 C25 C24 121.5(12) ?
N5 C25 C26 113.8(12) ?
C24 C25 C26 124.7(13) ?
N6 C26 C27 123.2(13) ?
N6 C26 C25 113.5(12) ?
C27 C26 C25 123.2(14) ?
C28 C27 C26 119.3(16) ?
C28 C27 H27A 120.3 ?
C26 C27 H27A 120.3 ?
C29 C28 C27 117.4(16) ?
C29 C28 H28A 121.3 ?
C27 C28 H28A 121.3 ?
C28 C29 C30 122.9(16) ?
C28 C29 H29A 118.6 ?
C30 C29 H29A 118.6 ?
N6 C30 C29 119.9(16) ?
N6 C30 H30A 120.0 ?
C29 C30 H30A 120.0 ?
N7 C31 C32 123.2(14) ?
N7 C31 H31A 118.4 ?
C32 C31 H31A 118.4 ?
C31 C32 C33 117.6(15) ?
C31 C32 H32A 121.2 ?
C33 C32 H32A 121.2 ?
C34 C33 C32 120.6(15) ?
C34 C33 H33A 119.7 ?
C32 C33 H33A 119.7 ?
C33 C34 C35 119.1(14) ?
C33 C34 H34A 120.5 ?
C35 C34 H34A 120.5 ?
N7 C35 C34 122.0(13) ?
N7 C35 C36 113.3(12) ?
C34 C35 C36 124.6(12) ?
N8 C36 C37 120.9(14) ?
N8 C36 C35 114.1(11) ?
C37 C36 C35 125.0(13) ?
C38 C37 C36 120.2(14) ?
C38 C37 H37A 119.9 ?
C36 C37 H37A 119.9 ?
C39 C38 C37 118.2(14) ?
C39 C38 H38A 120.9 ?
C37 C38 H38A 120.9 ?
C38 C39 C40 120.8(15) ?
C38 C39 H39A 119.6 ?
C40 C39 H39A 119.6 ?
N8 C40 C39 121.8(14) ?
N8 C40 H40A 119.1 ?
C39 C40 H40A 119.1 ?
N9 C41 C42 122.9(13) ?
N9 C41 H41A 118.5 ?
C42 C41 H41A 118.5 ?
C43 C42 C41 119.2(14) ?
C43 C42 H42A 120.4 ?
C41 C42 H42A 120.4 ?
C44 C43 C42 118.9(15) ?
C44 C43 H43A 120.6 ?
C42 C43 H43A 120.6 ?
C43 C44 C45 121.0(14) ?
C43 C44 H44A 119.5 ?
C45 C44 H44A 119.5 ?
N9 C45 C44 118.9(13) ?
N9 C45 C46 116.3(11) ?
C44 C45 C46 124.8(13) ?
N10 C46 C45 115.6(12) ?
N10 C46 C47 121.1(13) ?
C45 C46 C47 123.1(12) ?
C48 C47 C46 117.0(13) ?
C48 C47 H47A 121.5 ?
C46 C47 H47A 121.5 ?
C49 C48 C47 119.3(13) ?
C49 C48 H48A 120.3 ?
C47 C48 H48A 120.3 ?
C48 C49 C50 121.1(16) ?
C48 C49 H49A 119.5 ?
C50 C49 H49A 119.5 ?
N10 C50 C49 122.1(14) ?
N10 C50 H50A 118.9 ?
C49 C50 H50A 118.9 ?
C52 C51 N11 124.1(16) ?
C52 C51 H51A 118.0 ?
N11 C51 H51A 118.0 ?
C51 C52 C53 118.2(18) ?
C51 C52 H52A 120.9 ?
C53 C52 H52A 120.9 ?
C54 C53 C52 118.3(16) ?
C54 C53 H53A 120.9 ?
C52 C53 H53A 120.9 ?
C53 C54 C55 121.9(18) ?
C53 C54 H54A 119.1 ?
C55 C54 H54A 119.1 ?
N11 C55 C54 120.0(17) ?
N11 C55 C56 113.3(13) ?
C54 C55 C56 126.6(16) ?
N12 C56 C57 120.4(16) ?
N12 C56 C55 116.9(14) ?
C57 C56 C55 122.7(16) ?
C58 C57 C56 119.7(17) ?
C58 C57 H57A 120.2 ?
C56 C57 H57A 120.2 ?
C59 C58 C57 117.2(17) ?
C59 C58 H58A 121.4 ?
C57 C58 H58A 121.4 ?
C60 C59 C58 119.5(18) ?
C60 C59 H59A 120.2 ?
C58 C59 H59A 120.2 ?
N12 C60 C59 124.5(16) ?
N12 C60 H60A 117.8 ?
C59 C60 H60A 117.8 ?
O3W Na1 O4W 166.0(5) ?
O3W Na1 O1W 86.1(5) ?
O4W Na1 O1W 89.8(5) ?
O3W Na1 O2W 91.2(5) ?
O4W Na1 O2W 102.3(5) ?
O1W Na1 O2W 121.8(5) ?
O3W Na1 O5 93.3(4) ?
O4W Na1 O5 84.0(5) ?
O1W Na1 O5 151.8(5) ?
O2W Na1 O5 86.4(4) ?

loop_
_geom_bond_atom_site_label_1
_geom_bond_atom_site_label_2
_geom_bond_distance
_geom_bond_publ_flag
Fe1 O37 1.811(7) yes
Fe1 O39 1.811(7) yes
Fe1 O38 1.812(7) yes
Fe1 O40 1.822(8) yes
Fe2 N3 1.959(10) ?
Fe2 N6 1.959(10) ?
Fe2 N5 1.961(10) ?
Fe2 N2 1.962(12) ?
Fe2 N4 1.983(10) ?
Fe2 N1 1.986(9) ?
Fe3 N8 1.965(11) ?
Fe3 N7 1.966(11) ?
Fe3 N11 1.976(11) ?
Fe3 N12 1.977(12) ?
Fe3 N9 1.990(11) ?
Fe3 N10 1.996(11) ?
W1 O1 1.715(9) ?
W1 O32 1.867(8) ?
W1 O33 1.909(8) ?
W1 O27 1.956(8) ?
W1 O18 1.961(8) ?
W1 O40 2.217(7) ?
W2 O2 1.702(8) ?
W2 O18 1.923(8) ?
W2 O23 1.923(8) ?
W2 O24 1.947(8) ?
W2 O22 1.957(8) ?
W2 O40 2.216(8) ?
W3 O3 1.712(8) ?
W3 O34 1.878(9) ?
W3 O24 1.920(8) ?
W3 O35 1.930(8) ?
W3 O33 1.976(8) ?
W3 O40 2.213(7) ?
W4 O4 1.718(8) ?
W4 O20 1.880(8) ?
W4 O26 1.910(9) ?
W4 O23 1.916(9) ?
W4 O29 1.967(7) ?
W4 O38 2.214(7) ?
W5 O5 1.718(8) ?
W5 O27 1.875(9) ?
W5 O31 1.908(8) ?
W5 O29 1.915(8) ?
W5 O13 1.950(10) ?
W5 O38 2.222(7) ?
W6 O6 1.702(9) ?
W6 O36 1.874(8) ?
W6 O13 1.904(9) ?
W6 O16 1.951(8) ?
W6 O26 1.980(8) ?
W6 O38 2.229(8) ?
W7 O7 1.709(7) ?
W7 O19 1.878(9) ?
W7 O31 1.908(8) ?
W7 O21 1.954(7) ?
W7 O32 1.960(9) ?
W7 O39 2.226(7) ?
W8 O8 1.692(10) ?
W8 O25 1.893(7) ?
W8 O14 1.926(8) ?
W8 O36 1.954(8) ?
W8 O19 1.973(8) ?
W8 O39 2.216(8) ?
W9 O9 1.708(8) ?
W9 O35 1.898(9) ?
W9 O21 1.911(8) ?
W9 O14 1.928(9) ?
W9 O17 1.962(8) ?
W9 O39 2.228(7) ?
W10 O10 1.709(8) ?
W10 O22 1.868(9) ?
W10 O15 1.924(8) ?
W10 O20 1.952(7) ?
W10 O30 1.967(9) ?
W10 O37 2.231(7) ?
W11 O11 1.690(8) ?
W11 O17 1.876(8) ?
W11 O28 1.892(10) ?
W11 O15 1.953(8) ?
W11 O34 1.962(9) ?
W11 O37 2.220(7) ?
W12 O12 1.704(9) ?
W12 O16 1.879(8) ?
W12 O30 1.912(8) ?
W12 O25 1.943(8) ?
W12 O28 1.988(8) ?
W12 O37 2.218(8) ?
O5 Na1 2.518(12) ?
N1 C1 1.324(17) ?
N1 C5 1.384(16) ?
N2 C6 1.343(14) ?
N2 C10 1.347(16) ?
N3 C15 1.347(15) ?
N3 C11 1.353(15) ?
N4 C16 1.324(16) ?
N4 C20 1.336(15) ?
N5 C25 1.342(15) ?
N5 C21 1.361(15) ?
N6 C26 1.348(17) ?
N6 C30 1.359(16) ?
N7 C31 1.339(17) ?
N7 C35 1.357(15) ?
N8 C40 1.345(16) ?
N8 C36 1.353(15) ?
N9 C41 1.320(17) ?
N9 C45 1.373(15) ?
N10 C46 1.335(15) ?
N10 C50 1.340(19) ?
N11 C51 1.350(18) ?
N11 C55 1.360(18) ?
N12 C60 1.299(19) ?
N12 C56 1.355(16) ?
C1 C2 1.384(17) ?
C1 H1A 0.9300 ?
C2 C3 1.37(2) ?
C2 H2A 0.9300 ?
C3 C4 1.39(2) ?
C3 H3A 0.9300 ?
C4 C5 1.381(17) ?
C4 H4A 0.9300 ?
C5 C6 1.445(18) ?
C6 C7 1.38(2) ?
C7 C8 1.390(19) ?
C7 H7A 0.9300 ?
C8 C9 1.359(9) ?
C8 H8A 0.9300 ?
C9 C10 1.357(9) ?
C9 H9A 0.9300 ?
C10 H10A 0.9300 ?
C11 C12 1.380(19) ?
C11 H11A 0.9300 ?
C12 C13 1.39(2) ?
C12 H12A 0.9300 ?
C13 C14 1.328(19) ?
C13 H13A 0.9300 ?
C14 C15 1.373(18) ?
C14 H14A 0.9300 ?
C15 C16 1.478(17) ?
C16 C17 1.421(17) ?
C17 C18 1.415(18) ?
C17 H17A 0.9300 ?
C18 C19 1.383(19) ?
C18 H18A 0.9300 ?
C19 C20 1.333(17) ?
C19 H19A 0.9300 ?
C20 H20A 0.9300 ?
C21 C22 1.375(19) ?
C21 H21A 0.9300 ?
C22 C23 1.39(2) ?
C22 H22A 0.9300 ?
C23 C24 1.373(18) ?
C23 H23A 0.9300 ?
C24 C25 1.400(19) ?
C24 H24A 0.9300 ?
C25 C26 1.459(18) ?
C26 C27 1.402(18) ?
C27 C28 1.37(2) ?
C27 H27A 0.9300 ?
C28 C29 1.35(2) ?
C28 H28A 0.9300 ?
C29 C30 1.40(2) ?
C29 H29A 0.9300 ?
C30 H30A 0.9300 ?
C31 C32 1.35(2) ?
C31 H31A 0.9300 ?
C32 C33 1.38(2) ?
C32 H32A 0.9300 ?
C33 C34 1.34(2) ?
C33 H33A 0.9300 ?
C34 C35 1.360(19) ?
C34 H34A 0.9300 ?
C35 C36 1.477(18) ?
C36 C37 1.374(17) ?
C37 C38 1.37(2) ?
C37 H37A 0.9300 ?
C38 C39 1.343(19) ?
C38 H38A 0.9300 ?
C39 C40 1.363(17) ?
C39 H39A 0.9300 ?
C40 H40A 0.9300 ?
C41 C42 1.383(19) ?
C41 H41A 0.9300 ?
C42 C43 1.380(19) ?
C42 H42A 0.9300 ?
C43 C44 1.34(2) ?
C43 H43A 0.9300 ?
C44 C45 1.421(18) ?
C44 H44A 0.9300 ?
C45 C46 1.424(18) ?
C46 C47 1.426(16) ?
C47 C48 1.413(19) ?
C47 H47A 0.9300 ?
C48 C49 1.335(18) ?
C48 H48A 0.9300 ?
C49 C50 1.358(18) ?
C49 H49A 0.9300 ?
C50 H50A 0.9300 ?
C51 C52 1.349(18) ?
C51 H51A 0.9300 ?
C52 C53 1.39(3) ?
C52 H52A 0.9300 ?
C53 C54 1.35(2) ?
C53 H53A 0.9300 ?
C54 C55 1.37(2) ?
C54 H54A 0.9300 ?
C55 C56 1.46(2) ?
C56 C57 1.42(2) ?
C57 C58 1.39(3) ?
C57 H57A 0.9300 ?
C58 C59 1.39(2) ?
C58 H58A 0.9300 ?
C59 C60 1.37(2) ?
C59 H59A 0.9300 ?
C60 H60A 0.9300 ?
Na1 O3W 2.265(14) ?
Na1 O4W 2.298(15) ?
Na1 O1W 2.410(14) ?
Na1 O2W 2.413(13) ?

loop_
_geom_hbond_atom_site_label_D
_geom_hbond_atom_site_label_A
_geom_hbond_site_symmetry_A
_geom_hbond_distance_DA
_geom_hbond_publ_flag
O2W O6W . 2.80(2) yes
O2W O4W^i^ 2_775 2.753(15) yes
O3W O33^ii^ 2_675 2.972(17) yes
O6W O18 . 2.923(14) yes
O7W O9 . 3.07(2) yes
